data_7209302
loop_
_publ_author_name
'Fickenscher, T.'
'Kotzyba, G.'
'Hoffmann, R.D.'
'Poettgen, R.'

_publ_section_title
;
 Synthesis, structure, and magnetic properties of Eu Ag Cd and Yb Ag Cd
;
_journal_name_full
;
Zeitschrift fuer Naturforschung, Teil B. Anorganische Chemie, Organische
 Chemie (42,1987-)
;
_journal_page_first 598
_journal_page_last 603
_journal_volume 56
_journal_year 2001
_chemical_formula_sum 'Ag Cd Yb'
_chemical_name_systematic 'Yb Ag Cd'
_space_group_IT_number 194
_symmetry_space_group_name_Hall '-P 6c 2c'
_symmetry_space_group_name_H-M 'P 63/m m c'
_cell_angle_alpha 90
_cell_angle_beta 90
_cell_angle_gamma 120
_cell_formula_units_Z 4
_cell_length_a 5.8466
_cell_length_b 5.8466
_cell_length_c 9.4683
_cell_volume 280.291
_citation_journal_id_ASTM ZNBSEN
_cod_data_source_file silver1-2_138.cif
_cod_data_source_block Ag1Cd1Yb1
_cod_original_cell_volume 280.2912
_cod_original_formula_sum 'Ag1 Cd1 Yb1'
_cod_database_code 7209302

loop_
_symmetry_equiv_pos_as_xyz
x,y,z
x-y,x,z+1/2
-y,x-y,z
-x,-y,z+1/2
-x+y,-x,z
y,-x+y,z+1/2
-y,-x,-z+1/2
x-y,-y,-z
x,x-y,-z+1/2
y,x,-z
-x+y,y,-z+1/2
-x,-x+y,-z
-x,-y,-z
-x+y,-x,-z-1/2
y,-x+y,-z
x,y,-z-1/2
x-y,x,-z
-y,x-y,-z-1/2
y,x,z-1/2
-x+y,y,z
-x,-x+y,z-1/2
-y,-x,z
x-y,-y,z-1/2
x,x-y,z

loop_
_atom_site_label
_atom_site_type_symbol
_atom_site_fract_x
_atom_site_fract_y
_atom_site_fract_z
_atom_site_occupancy
_atom_site_U_iso_or_equiv
Ag1 Ag 0 0 0 0.5 0.0
Cd1 Cd 0 0 0 0.5 0.0
Yb1 Yb 0.3333 0.6667 0.05974 1 0.0
Cd2 Cd 0.83123 0.66246 0.25 0.5 0.0
Ag2 Ag 0.83123 0.66246 0.25 0.5 0.0
